data_2227562
loop_
_publ_author_name
'Ahmed Hamdi, Omer Abdalla'
'Awang, Khalijah'
'Hadi, A. Hamid A.'
'Syamsir, Devi Rosmy'
'Ng, Seik Weng'

_publ_section_title
;
 Curcumenol from <i>Curcuma zedoaria</i>: a second monoclinic
 modification
;
_journal_coeditor_code HB5676
_journal_issue 11
_journal_name_full 'Acta Crystallographica Section E'
_journal_page_first o2844
_journal_paper_doi 10.1107/S1600536810040559
_journal_volume 66
_journal_year 2010
_chemical_formula_moiety 'C15 H22 O2'
_chemical_formula_sum 'C15 H22 O2'
_chemical_formula_weight 234.33
_chemical_name_common curcumenol
_chemical_name_systematic
;
9-isopropylidene-2,6-dimethyl-11-oxatricyclo[6.2.1.0^1,5^]undec-6-en-8-ol
;
_space_group_IT_number 4
_symmetry_cell_setting monoclinic
_symmetry_space_group_name_Hall 'P 2yb'
_symmetry_space_group_name_H-M 'P 1 21 1'
_atom_sites_solution_hydrogens geom
_atom_sites_solution_primary direct
_atom_sites_solution_secondary difmap
_audit_creation_method SHELXL-97
_cell_angle_alpha 90.00
_cell_angle_beta 96.5320(10)
_cell_angle_gamma 90.00
_cell_formula_units_Z 4
_cell_length_a 9.3495(7)
_cell_length_b 12.5350(10)
_cell_length_c 11.7727(9)
_cell_measurement_reflns_used 3511
_cell_measurement_temperature 100(2)
_cell_measurement_theta_max 27.4
_cell_measurement_theta_min 2.4
_cell_volume 1370.76(18)
_computing_cell_refinement 'SAINT (Bruker, 2009)'
_computing_data_collection 'APEX2 (Bruker, 2009)'
_computing_data_reduction 'SAINT (Bruker, 2009)'
_computing_molecular_graphics 'X-SEED (Barbour, 2001)'
_computing_publication_material 'publCIF (Westrip, 2010)'
_computing_structure_refinement 'SHELXL97 (Sheldrick, 2008)'
_computing_structure_solution 'SHELXS97 (Sheldrick, 2008)'
_diffrn_ambient_temperature 100(2)
_diffrn_measured_fraction_theta_full 1.000
_diffrn_measured_fraction_theta_max 1.000
_diffrn_measurement_device_type 'Bruker SMART APEX'
_diffrn_measurement_method '\w scans'
_diffrn_radiation_monochromator graphite
_diffrn_radiation_source 'fine-focus sealed tube'
_diffrn_radiation_type MoK\a
_diffrn_radiation_wavelength 0.71073
_diffrn_reflns_av_R_equivalents 0.0461
_diffrn_reflns_av_sigmaI/netI 0.0412
_diffrn_reflns_limit_h_max 12
_diffrn_reflns_limit_h_min -12
_diffrn_reflns_limit_k_max 15
_diffrn_reflns_limit_k_min -16
_diffrn_reflns_limit_l_max 15
_diffrn_reflns_limit_l_min -15
_diffrn_reflns_number 13257
_diffrn_reflns_theta_full 27.49
_diffrn_reflns_theta_max 27.49
_diffrn_reflns_theta_min 2.19
_diffrn_standards_decay_% 0
_diffrn_standards_interval_count 0
_diffrn_standards_interval_time 0
_diffrn_standards_number 0
_exptl_absorpt_coefficient_mu 0.073
_exptl_absorpt_correction_type none
_exptl_crystal_colour Colorless
_exptl_crystal_density_diffrn 1.135
_exptl_crystal_density_method 'not measured'
_exptl_crystal_description Prism
_exptl_crystal_F_000 512
_exptl_crystal_size_max 0.40
_exptl_crystal_size_mid 0.05
_exptl_crystal_size_min 0.05
_refine_diff_density_max 0.209
_refine_diff_density_min -0.183
_refine_ls_extinction_method none
_refine_ls_goodness_of_fit_ref 1.029
_refine_ls_hydrogen_treatment mixed
_refine_ls_matrix_type full
_refine_ls_number_parameters 323
_refine_ls_number_reflns 3298
_refine_ls_number_restraints 1
_refine_ls_restrained_S_all 1.029
_refine_ls_R_factor_all 0.0470
_refine_ls_R_factor_gt 0.0370
_refine_ls_shift/su_max 0.001
_refine_ls_shift/su_mean 0.001
_refine_ls_structure_factor_coef Fsqd
_refine_ls_weighting_details 'calc w=1/[\s^2^(Fo^2^)+(0.0535P)^2^+0.0302P] where P=(Fo^2^+2Fc^2^)/3'
_refine_ls_weighting_scheme calc
_refine_ls_wR_factor_gt 0.0841
_refine_ls_wR_factor_ref 0.0900
_reflns_number_gt 2882
_reflns_number_total 3298
_reflns_threshold_expression I>2\s(I)
_cod_data_source_file hb5676.cif
_cod_data_source_block I
_cod_original_sg_symbol_H-M 'P 21'
_cod_database_code 2227562
_cod_database_fobs_code 2227562

loop_
_symmetry_equiv_pos_as_xyz
'x, y, z'
'-x, y+1/2, -z'

loop_
_atom_site_type_symbol
_atom_site_label
_atom_site_fract_x
_atom_site_fract_y
_atom_site_fract_z
_atom_site_U_iso_or_equiv
_atom_site_adp_type
_atom_site_calc_flag
_atom_site_refinement_flags
_atom_site_occupancy
_atom_site_disorder_assembly
_atom_site_disorder_group
O O1 0.24626(15) 0.50024(12) 0.49296(13) 0.0165(3) Uani d . 1 . .
H H1 0.268(3) 0.497(2) 0.569(3) 0.033(7) Uiso d . 1 . .
O O2 0.06839(14) 0.62132(11) 0.52267(11) 0.0136(3) Uani d . 1 . .
O O3 0.03989(15) 0.49267(12) 0.71017(12) 0.0160(3) Uani d . 1 . .
H H3 0.045(3) 0.538(3) 0.656(3) 0.043(9) Uiso d . 1 . .
O O4 0.28533(14) 0.46600(12) 0.72943(11) 0.0137(3) Uani d . 1 . .
C C1 0.2006(2) 0.60463(17) 0.47181(17) 0.0141(4) Uani d . 1 . .
C C2 0.1560(2) 0.62872(17) 0.34601(17) 0.0153(4) Uani d . 1 . .
C C3 0.2186(2) 0.59756(17) 0.25570(17) 0.0178(4) Uani d . 1 . .
C C4 0.1634(3) 0.6348(2) 0.13744(18) 0.0266(5) Uani d . 1 . .
H H4A 0.0671 0.6656 0.1381 0.040 Uiso calc R 1 . .
H H4B 0.1584 0.5741 0.0846 0.040 Uiso calc R 1 . .
H H4C 0.2287 0.6890 0.1125 0.040 Uiso calc R 1 . .
C C5 0.3508(2) 0.52777(19) 0.2618(2) 0.0231(5) Uani d . 1 . .
H H5A 0.3878 0.5157 0.3421 0.035 Uiso calc R 1 . .
H H5B 0.4248 0.5631 0.2226 0.035 Uiso calc R 1 . .
H H5C 0.3257 0.4592 0.2248 0.035 Uiso calc R 1 . .
C C6 0.0287(2) 0.70366(17) 0.34497(17) 0.0171(4) Uani d . 1 . .
H H6A -0.0595 0.6710 0.3051 0.020 Uiso calc R 1 . .
H H6B 0.0476 0.7719 0.3070 0.020 Uiso calc R 1 . .
C C7 0.0140(2) 0.72101(17) 0.47172(17) 0.0144(4) Uani d . 1 . .
C C8 -0.1354(2) 0.74213(18) 0.50599(18) 0.0188(4) Uani d . 1 . .
H H8 -0.1786 0.8026 0.4584 0.023 Uiso calc R 1 . .
C C9 -0.2388(2) 0.6479(2) 0.4898(2) 0.0252(5) Uani d . 1 . .
H H9A -0.2524 0.6276 0.4089 0.038 Uiso calc R 1 . .
H H9B -0.3317 0.6681 0.5145 0.038 Uiso calc R 1 . .
H H9C -0.1987 0.5874 0.5356 0.038 Uiso calc R 1 . .
C C10 -0.1057(2) 0.7814(2) 0.62979(19) 0.0231(5) Uani d . 1 . .
H H10A -0.0960 0.7204 0.6834 0.028 Uiso calc R 1 . .
H H10B -0.1851 0.8277 0.6495 0.028 Uiso calc R 1 . .
C C11 0.0359(2) 0.84454(19) 0.63593(19) 0.0232(5) Uani d . 1 . .
H H11A 0.1000 0.8254 0.7057 0.028 Uiso calc R 1 . .
H H11B 0.0168 0.9222 0.6371 0.028 Uiso calc R 1 . .
C C12 0.1062(2) 0.81353(17) 0.52712(17) 0.0169(4) Uani d . 1 . .
H H12 0.0964 0.8756 0.4734 0.020 Uiso calc R 1 . .
C C13 0.2640(2) 0.78423(17) 0.54836(17) 0.0165(4) Uani d . 1 . .
C C14 0.3074(2) 0.68708(17) 0.52234(17) 0.0153(4) Uani d . 1 . .
H H14 0.4067 0.6693 0.5357 0.018 Uiso calc R 1 . .
C C15 0.3668(2) 0.86938(19) 0.5957(2) 0.0242(5) Uani d . 1 . .
H H15A 0.4647 0.8402 0.6069 0.036 Uiso calc R 1 . .
H H15B 0.3395 0.8942 0.6692 0.036 Uiso calc R 1 . .
H H15C 0.3634 0.9293 0.5420 0.036 Uiso calc R 1 . .
C C16 0.1638(2) 0.50276(17) 0.78584(16) 0.0139(4) Uani d . 1 . .
C C17 0.1685(2) 0.42847(17) 0.88859(17) 0.0151(4) Uani d . 1 . .
C C18 0.0631(2) 0.40510(18) 0.95131(17) 0.0185(4) Uani d . 1 . .
C C19 0.0876(2) 0.3318(2) 1.0536(2) 0.0269(5) Uani d . 1 . .
H H19A 0.1859 0.3035 1.0596 0.040 Uiso calc R 1 . .
H H19B 0.0187 0.2726 1.0443 0.040 Uiso calc R 1 . .
H H19C 0.0740 0.3717 1.1232 0.040 Uiso calc R 1 . .
C C20 -0.0861(2) 0.4506(2) 0.9308(2) 0.0283(6) Uani d . 1 . .
H H20A -0.0908 0.5024 0.8681 0.042 Uiso calc R 1 . .
H H20B -0.1099 0.4861 1.0004 0.042 Uiso calc R 1 . .
H H20C -0.1552 0.3930 0.9105 0.042 Uiso calc R 1 . .
C C21 0.3243(2) 0.39168(18) 0.91067(17) 0.0173(4) Uani d . 1 . .
H H21A 0.3322 0.3138 0.8986 0.021 Uiso calc R 1 . .
H H21B 0.3659 0.4092 0.9895 0.021 Uiso calc R 1 . .
C C22 0.3990(2) 0.45412(18) 0.82278(17) 0.0154(4) Uani d . 1 . .
C C23 0.5286(2) 0.40276(19) 0.77721(18) 0.0199(5) Uani d . 1 . .
H H23 0.5990 0.3832 0.8444 0.024 Uiso calc R 1 . .
C C24 0.4981(3) 0.3034(2) 0.7059(2) 0.0280(5) Uani d . 1 . .
H H24A 0.4503 0.2504 0.7499 0.042 Uiso calc R 1 . .
H H24B 0.5888 0.2738 0.6855 0.042 Uiso calc R 1 . .
H H24C 0.4354 0.3213 0.6361 0.042 Uiso calc R 1 . .
C C25 0.5938(2) 0.4943(2) 0.71440(19) 0.0229(5) Uani d . 1 . .
H H25A 0.5450 0.5011 0.6356 0.027 Uiso calc R 1 . .
H H25B 0.6977 0.4818 0.7105 0.027 Uiso calc R 1 . .
C C26 0.5709(2) 0.5955(2) 0.7840(2) 0.0247(5) Uani d . 1 . .
H H26A 0.5388 0.6555 0.7327 0.030 Uiso calc R 1 . .
H H26B 0.6613 0.6162 0.8310 0.030 Uiso calc R 1 . .
C C27 0.4527(2) 0.56609(18) 0.86173(17) 0.0172(4) Uani d . 1 . .
H H27 0.4996 0.5604 0.9422 0.021 Uiso calc R 1 . .
C C28 0.3310(2) 0.64559(18) 0.85997(17) 0.0176(4) Uani d . 1 . .
C C29 0.1969(2) 0.61599(17) 0.82481(17) 0.0160(4) Uani d . 1 . .
H H29 0.1210 0.6664 0.8241 0.019 Uiso calc R 1 . .
C C30 0.3704(3) 0.75649(19) 0.9014(2) 0.0253(5) Uani d . 1 . .
H H30A 0.2833 0.8004 0.8977 0.038 Uiso calc R 1 . .
H H30B 0.4378 0.7880 0.8529 0.038 Uiso calc R 1 . .
H H30C 0.4158 0.7532 0.9806 0.038 Uiso calc R 1 . .

loop_
_atom_site_aniso_label
_atom_site_aniso_U_11
_atom_site_aniso_U_22
_atom_site_aniso_U_33
_atom_site_aniso_U_12
_atom_site_aniso_U_13
_atom_site_aniso_U_23
O1 0.0223(7) 0.0128(7) 0.0142(8) 0.0047(6) 0.0011(6) 0.0017(6)
O2 0.0151(6) 0.0123(7) 0.0137(7) 0.0011(5) 0.0026(5) 0.0029(6)
O3 0.0140(7) 0.0201(8) 0.0134(7) -0.0019(6) -0.0002(5) 0.0034(6)
O4 0.0115(6) 0.0172(8) 0.0123(7) 0.0015(6) 0.0014(5) 0.0005(6)
C1 0.0155(9) 0.0134(10) 0.0136(9) 0.0016(8) 0.0027(7) 0.0000(8)
C2 0.0168(9) 0.0130(10) 0.0158(10) -0.0015(8) 0.0002(7) 0.0001(8)
C3 0.0241(10) 0.0146(10) 0.0150(10) -0.0019(9) 0.0029(8) 0.0000(8)
C4 0.0398(13) 0.0256(12) 0.0142(10) 0.0004(11) 0.0028(9) -0.0020(9)
C5 0.0294(12) 0.0206(12) 0.0209(11) 0.0032(9) 0.0097(9) 0.0001(9)
C6 0.0192(10) 0.0173(11) 0.0144(10) -0.0004(8) 0.0003(8) 0.0017(8)
C7 0.0150(9) 0.0121(10) 0.0157(10) 0.0020(8) 0.0006(7) 0.0032(8)
C8 0.0176(10) 0.0192(12) 0.0200(10) 0.0042(8) 0.0045(8) 0.0044(9)
C9 0.0153(10) 0.0272(13) 0.0333(13) 0.0004(9) 0.0043(9) 0.0051(10)
C10 0.0243(11) 0.0230(12) 0.0231(11) 0.0077(9) 0.0080(9) 0.0025(9)
C11 0.0266(11) 0.0226(13) 0.0201(11) 0.0070(10) 0.0012(9) -0.0038(9)
C12 0.0229(10) 0.0127(10) 0.0147(10) 0.0015(8) 0.0012(8) 0.0020(8)
C13 0.0203(10) 0.0153(11) 0.0138(10) -0.0030(8) 0.0011(8) 0.0028(8)
C14 0.0139(9) 0.0190(11) 0.0128(10) -0.0013(8) 0.0011(7) 0.0036(8)
C15 0.0260(11) 0.0192(12) 0.0263(12) -0.0064(9) -0.0014(9) 0.0006(10)
C16 0.0130(9) 0.0163(10) 0.0122(9) 0.0007(8) 0.0016(7) 0.0002(8)
C17 0.0159(9) 0.0152(10) 0.0134(9) -0.0011(8) -0.0015(8) 0.0002(8)
C18 0.0192(10) 0.0214(12) 0.0144(10) -0.0023(9) -0.0003(8) 0.0024(9)
C19 0.0257(12) 0.0342(14) 0.0205(11) -0.0088(10) 0.0016(9) 0.0083(10)
C20 0.0165(11) 0.0448(16) 0.0241(12) -0.0011(11) 0.0049(9) 0.0047(11)
C21 0.0172(10) 0.0199(11) 0.0144(10) 0.0026(9) 0.0010(8) 0.0033(8)
C22 0.0123(9) 0.0213(11) 0.0119(10) 0.0018(8) -0.0023(7) 0.0017(8)
C23 0.0155(10) 0.0271(13) 0.0173(10) 0.0053(9) 0.0021(8) 0.0033(9)
C24 0.0269(11) 0.0262(14) 0.0322(13) 0.0075(10) 0.0096(10) -0.0035(10)
C25 0.0163(10) 0.0322(13) 0.0206(11) 0.0011(9) 0.0040(8) 0.0044(10)
C26 0.0169(10) 0.0300(13) 0.0272(12) -0.0034(9) 0.0034(9) 0.0039(10)
C27 0.0158(10) 0.0238(12) 0.0114(10) -0.0031(8) -0.0008(8) -0.0002(8)
C28 0.0228(10) 0.0179(11) 0.0128(10) -0.0004(9) 0.0041(8) -0.0005(8)
C29 0.0183(9) 0.0151(11) 0.0150(10) 0.0018(8) 0.0044(8) 0.0014(8)
C30 0.0295(12) 0.0221(12) 0.0240(12) -0.0065(10) 0.0023(9) -0.0060(10)

loop_
_atom_type_symbol
_atom_type_description
_atom_type_scat_dispersion_real
_atom_type_scat_dispersion_imag
_atom_type_scat_source
C C 0.0033 0.0000 'International Tables Vol C Tables 4.2.6.8 and 6.1.1.4'
H H 0.0000 0.0000 'International Tables Vol C Tables 4.2.6.8 and 6.1.1.4'
O O 0.0106 0.0000 'International Tables Vol C Tables 4.2.6.8 and 6.1.1.4'

loop_
_geom_angle_atom_site_label_1
_geom_angle_atom_site_label_2
_geom_angle_atom_site_label_3
_geom_angle_site_symmetry_1
_geom_angle_site_symmetry_3
_geom_angle
_geom_angle_publ_flag
C1 O1 H1 . . 105(2) ?
C1 O2 C7 . . 103.23(13) ?
C16 O3 H3 . . 108(2) ?
C22 O4 C16 . . 103.31(13) ?
O1 C1 O2 . . 108.73(15) ?
O1 C1 C14 . . 113.42(17) ?
O2 C1 C14 . . 107.18(16) ?
O1 C1 C2 . . 113.92(17) ?
O2 C1 C2 . . 102.77(15) ?
C14 C1 C2 . . 110.05(16) ?
C3 C2 C6 . . 126.34(18) ?
C3 C2 C1 . . 128.53(19) ?
C6 C2 C1 . . 105.00(16) ?
C2 C3 C4 . . 120.92(19) ?
C2 C3 C5 . . 124.38(19) ?
C4 C3 C5 . . 114.66(17) ?
C3 C4 H4A . . 109.5 ?
C3 C4 H4B . . 109.5 ?
H4A C4 H4B . . 109.5 ?
C3 C4 H4C . . 109.5 ?
H4A C4 H4C . . 109.5 ?
H4B C4 H4C . . 109.5 ?
C3 C5 H5A . . 109.5 ?
C3 C5 H5B . . 109.5 ?
H5A C5 H5B . . 109.5 ?
C3 C5 H5C . . 109.5 ?
H5A C5 H5C . . 109.5 ?
H5B C5 H5C . . 109.5 ?
C2 C6 C7 . . 103.77(16) ?
C2 C6 H6A . . 111.0 ?
C7 C6 H6A . . 111.0 ?
C2 C6 H6B . . 111.0 ?
C7 C6 H6B . . 111.0 ?
H6A C6 H6B . . 109.0 ?
O2 C7 C8 . . 109.23(15) ?
O2 C7 C6 . . 102.38(16) ?
C8 C7 C6 . . 118.09(17) ?
O2 C7 C12 . . 108.61(15) ?
C8 C7 C12 . . 104.05(16) ?
C6 C7 C12 . . 114.25(16) ?
C7 C8 C9 . . 114.86(18) ?
C7 C8 C10 . . 103.63(17) ?
C9 C8 C10 . . 114.29(18) ?
C7 C8 H8 . . 107.9 ?
C9 C8 H8 . . 107.9 ?
C10 C8 H8 . . 107.9 ?
C8 C9 H9A . . 109.5 ?
C8 C9 H9B . . 109.5 ?
H9A C9 H9B . . 109.5 ?
C8 C9 H9C . . 109.5 ?
H9A C9 H9C . . 109.5 ?
H9B C9 H9C . . 109.5 ?
C8 C10 C11 . . 105.77(17) ?
C8 C10 H10A . . 110.6 ?
C11 C10 H10A . . 110.6 ?
C8 C10 H10B . . 110.6 ?
C11 C10 H10B . . 110.6 ?
H10A C10 H10B . . 108.7 ?
C10 C11 C12 . . 105.99(18) ?
C10 C11 H11A . . 110.5 ?
C12 C11 H11A . . 110.5 ?
C10 C11 H11B . . 110.5 ?
C12 C11 H11B . . 110.5 ?
H11A C11 H11B . . 108.7 ?
C13 C12 C7 . . 111.99(17) ?
C13 C12 C11 . . 114.85(17) ?
C7 C12 C11 . . 105.52(17) ?
C13 C12 H12 . . 108.1 ?
C7 C12 H12 . . 108.1 ?
C11 C12 H12 . . 108.1 ?
C14 C13 C15 . . 122.5(2) ?
C14 C13 C12 . . 120.07(19) ?
C15 C13 C12 . . 117.38(19) ?
C13 C14 C1 . . 120.76(19) ?
C13 C14 H14 . . 119.6 ?
C1 C14 H14 . . 119.6 ?
C13 C15 H15A . . 109.5 ?
C13 C15 H15B . . 109.5 ?
H15A C15 H15B . . 109.5 ?
C13 C15 H15C . . 109.5 ?
H15A C15 H15C . . 109.5 ?
H15B C15 H15C . . 109.5 ?
O3 C16 O4 . . 108.49(15) ?
O3 C16 C29 . . 114.09(17) ?
O4 C16 C29 . . 106.99(15) ?
O3 C16 C17 . . 113.64(17) ?
O4 C16 C17 . . 102.46(15) ?
C29 C16 C17 . . 110.27(16) ?
C18 C17 C21 . . 126.42(19) ?
C18 C17 C16 . . 128.31(19) ?
C21 C17 C16 . . 105.13(16) ?
C17 C18 C20 . . 124.1(2) ?
C17 C18 C19 . . 121.5(2) ?
C20 C18 C19 . . 114.39(18) ?
C18 C19 H19A . . 109.5 ?
C18 C19 H19B . . 109.5 ?
H19A C19 H19B . . 109.5 ?
C18 C19 H19C . . 109.5 ?
H19A C19 H19C . . 109.5 ?
H19B C19 H19C . . 109.5 ?
C18 C20 H20A . . 109.5 ?
C18 C20 H20B . . 109.5 ?
H20A C20 H20B . . 109.5 ?
C18 C20 H20C . . 109.5 ?
H20A C20 H20C . . 109.5 ?
H20B C20 H20C . . 109.5 ?
C17 C21 C22 . . 103.41(16) ?
C17 C21 H21A . . 111.1 ?
C22 C21 H21A . . 111.1 ?
C17 C21 H21B . . 111.1 ?
C22 C21 H21B . . 111.1 ?
H21A C21 H21B . . 109.0 ?
O4 C22 C23 . . 108.73(16) ?
O4 C22 C21 . . 102.34(15) ?
C23 C22 C21 . . 117.75(18) ?
O4 C22 C27 . . 108.54(16) ?
C23 C22 C27 . . 104.17(16) ?
C21 C22 C27 . . 115.02(16) ?
C24 C23 C22 . . 115.91(18) ?
C24 C23 C25 . . 114.24(18) ?
C22 C23 C25 . . 103.31(18) ?
C24 C23 H23 . . 107.7 ?
C22 C23 H23 . . 107.7 ?
C25 C23 H23 . . 107.7 ?
C23 C24 H24A . . 109.5 ?
C23 C24 H24B . . 109.5 ?
H24A C24 H24B . . 109.5 ?
C23 C24 H24C . . 109.5 ?
H24A C24 H24C . . 109.5 ?
H24B C24 H24C . . 109.5 ?
C23 C25 C26 . . 105.89(17) ?
C23 C25 H25A . . 110.6 ?
C26 C25 H25A . . 110.6 ?
C23 C25 H25B . . 110.6 ?
C26 C25 H25B . . 110.6 ?
H25A C25 H25B . . 108.7 ?
C25 C26 C27 . . 105.59(19) ?
C25 C26 H26A . . 110.6 ?
C27 C26 H26A . . 110.6 ?
C25 C26 H26B . . 110.6 ?
C27 C26 H26B . . 110.6 ?
H26A C26 H26B . . 108.8 ?
C28 C27 C22 . . 112.18(17) ?
C28 C27 C26 . . 114.80(18) ?
C22 C27 C26 . . 105.62(17) ?
C28 C27 H27 . . 108.0 ?
C22 C27 H27 . . 108.0 ?
C26 C27 H27 . . 108.0 ?
C29 C28 C30 . . 123.2(2) ?
C29 C28 C27 . . 120.2(2) ?
C30 C28 C27 . . 116.66(18) ?
C28 C29 C16 . . 120.68(18) ?
C28 C29 H29 . . 119.7 ?
C16 C29 H29 . . 119.7 ?
C28 C30 H30A . . 109.5 ?
C28 C30 H30B . . 109.5 ?
H30A C30 H30B . . 109.5 ?
C28 C30 H30C . . 109.5 ?
H30A C30 H30C . . 109.5 ?
H30B C30 H30C . . 109.5 ?

loop_
_geom_bond_atom_site_label_1
_geom_bond_atom_site_label_2
_geom_bond_site_symmetry_2
_geom_bond_distance
_geom_bond_publ_flag
O1 C1 . 1.390(3) ?
O1 H1 . 0.89(3) ?
O2 C1 . 1.449(2) ?
O2 C7 . 1.453(2) ?
O3 C16 . 1.385(2) ?
O3 H3 . 0.86(3) ?
O4 C22 . 1.447(2) ?
O4 C16 . 1.455(2) ?
C1 C14 . 1.511(3) ?
C1 C2 . 1.523(3) ?
C2 C3 . 1.329(3) ?
C2 C6 . 1.515(3) ?
C3 C4 . 1.503(3) ?
C3 C5 . 1.510(3) ?
C4 H4A . 0.9800 ?
C4 H4B . 0.9800 ?
C4 H4C . 0.9800 ?
C5 H5A . 0.9800 ?
C5 H5B . 0.9800 ?
C5 H5C . 0.9800 ?
C6 C7 . 1.530(3) ?
C6 H6A . 0.9900 ?
C6 H6B . 0.9900 ?
C7 C8 . 1.521(3) ?
C7 C12 . 1.545(3) ?
C8 C9 . 1.524(3) ?
C8 C10 . 1.534(3) ?
C8 H8 . 1.0000 ?
C9 H9A . 0.9800 ?
C9 H9B . 0.9800 ?
C9 H9C . 0.9800 ?
C10 C11 . 1.537(3) ?
C10 H10A . 0.9900 ?
C10 H10B . 0.9900 ?
C11 C12 . 1.554(3) ?
C11 H11A . 0.9900 ?
C11 H11B . 0.9900 ?
C12 C13 . 1.514(3) ?
C12 H12 . 1.0000 ?
C13 C14 . 1.330(3) ?
C13 C15 . 1.500(3) ?
C14 H14 . 0.9500 ?
C15 H15A . 0.9800 ?
C15 H15B . 0.9800 ?
C15 H15C . 0.9800 ?
C16 C29 . 1.513(3) ?
C16 C17 . 1.523(3) ?
C17 C18 . 1.329(3) ?
C17 C21 . 1.522(3) ?
C18 C20 . 1.501(3) ?
C18 C19 . 1.512(3) ?
C19 H19A . 0.9800 ?
C19 H19B . 0.9800 ?
C19 H19C . 0.9800 ?
C20 H20A . 0.9800 ?
C20 H20B . 0.9800 ?
C20 H20C . 0.9800 ?
C21 C22 . 1.529(3) ?
C21 H21A . 0.9900 ?
C21 H21B . 0.9900 ?
C22 C23 . 1.522(3) ?
C22 C27 . 1.542(3) ?
C23 C24 . 1.511(3) ?
C23 C25 . 1.529(3) ?
C23 H23 . 1.0000 ?
C24 H24A . 0.9800 ?
C24 H24B . 0.9800 ?
C24 H24C . 0.9800 ?
C25 C26 . 1.539(3) ?
C25 H25A . 0.9900 ?
C25 H25B . 0.9900 ?
C26 C27 . 1.557(3) ?
C26 H26A . 0.9900 ?
C26 H26B . 0.9900 ?
C27 C28 . 1.511(3) ?
C27 H27 . 1.0000 ?
C28 C29 . 1.328(3) ?
C28 C30 . 1.505(3) ?
C29 H29 . 0.9500 ?
C30 H30A . 0.9800 ?
C30 H30B . 0.9800 ?
C30 H30C . 0.9800 ?

loop_
_geom_hbond_atom_site_label_D
_geom_hbond_atom_site_label_H
_geom_hbond_atom_site_label_A
_geom_hbond_site_symmetry_A
_geom_hbond_distance_DH
_geom_hbond_distance_HA
_geom_hbond_distance_DA
_geom_hbond_angle_DHA
_geom_hbond_publ_flag
O1 H1 O4 . 0.89(3) 1.92(3) 2.799(2) 168(3) yes
O3 H3 O2 . 0.86(3) 1.92(3) 2.771(2) 171(3) yes

loop_
_geom_torsion_atom_site_label_1
_geom_torsion_atom_site_label_2
_geom_torsion_atom_site_label_3
_geom_torsion_atom_site_label_4
_geom_torsion_site_symmetry_1
_geom_torsion_site_symmetry_2
_geom_torsion_site_symmetry_3
_geom_torsion_site_symmetry_4
_geom_torsion
_geom_torsion_publ_flag
C7 O2 C1 O1 . . . . -166.41(15) ?
C7 O2 C1 C14 . . . . 70.62(18) ?
C7 O2 C1 C2 . . . . -45.36(18) ?
O1 C1 C2 C3 . . . . -41.0(3) ?
O2 C1 C2 C3 . . . . -158.4(2) ?
C14 C1 C2 C3 . . . . 87.7(3) ?
O1 C1 C2 C6 . . . . 142.99(17) ?
O2 C1 C2 C6 . . . . 25.6(2) ?
C14 C1 C2 C6 . . . . -88.34(19) ?
C6 C2 C3 C4 . . . . -1.1(3) ?
C1 C2 C3 C4 . . . . -176.4(2) ?
C6 C2 C3 C5 . . . . 176.2(2) ?
C1 C2 C3 C5 . . . . 1.0(4) ?
C3 C2 C6 C7 . . . . -173.7(2) ?
C1 C2 C6 C7 . . . . 2.5(2) ?
C1 O2 C7 C8 . . . . 172.96(16) ?
C1 O2 C7 C6 . . . . 47.00(17) ?
C1 O2 C7 C12 . . . . -74.17(17) ?
C2 C6 C7 O2 . . . . -29.52(19) ?
C2 C6 C7 C8 . . . . -149.48(18) ?
C2 C6 C7 C12 . . . . 87.7(2) ?
O2 C7 C8 C9 . . . . -48.6(2) ?
C6 C7 C8 C9 . . . . 67.7(2) ?
C12 C7 C8 C9 . . . . -164.47(18) ?
O2 C7 C8 C10 . . . . 76.7(2) ?
C6 C7 C8 C10 . . . . -166.94(19) ?
C12 C7 C8 C10 . . . . -39.1(2) ?
C7 C8 C10 C11 . . . . 34.1(2) ?
C9 C8 C10 C11 . . . . 159.84(18) ?
C8 C10 C11 C12 . . . . -15.7(2) ?
O2 C7 C12 C13 . . . . 38.7(2) ?
C8 C7 C12 C13 . . . . 155.00(16) ?
C6 C7 C12 C13 . . . . -74.8(2) ?
O2 C7 C12 C11 . . . . -86.90(18) ?
C8 C7 C12 C11 . . . . 29.4(2) ?
C6 C7 C12 C11 . . . . 159.54(17) ?
C10 C11 C12 C13 . . . . -132.17(19) ?
C10 C11 C12 C7 . . . . -8.3(2) ?
C7 C12 C13 C14 . . . . -1.7(3) ?
C11 C12 C13 C14 . . . . 118.7(2) ?
C7 C12 C13 C15 . . . . 176.55(17) ?
C11 C12 C13 C15 . . . . -63.1(2) ?
C15 C13 C14 C1 . . . . -178.33(18) ?
C12 C13 C14 C1 . . . . -0.2(3) ?
O1 C1 C14 C13 . . . . -154.67(18) ?
O2 C1 C14 C13 . . . . -34.7(2) ?
C2 C1 C14 C13 . . . . 76.4(2) ?
C22 O4 C16 O3 . . . . -165.83(16) ?
C22 O4 C16 C29 . . . . 70.65(18) ?
C22 O4 C16 C17 . . . . -45.36(18) ?
O3 C16 C17 C18 . . . . -42.5(3) ?
O4 C16 C17 C18 . . . . -159.3(2) ?
C29 C16 C17 C18 . . . . 87.1(3) ?
O3 C16 C17 C21 . . . . 141.52(17) ?
O4 C16 C17 C21 . . . . 24.7(2) ?
C29 C16 C17 C21 . . . . -88.93(19) ?
C21 C17 C18 C20 . . . . 175.0(2) ?
C16 C17 C18 C20 . . . . -0.2(4) ?
C21 C17 C18 C19 . . . . -2.8(4) ?
C16 C17 C18 C19 . . . . -178.0(2) ?
C18 C17 C21 C22 . . . . -172.6(2) ?
C16 C17 C21 C22 . . . . 3.6(2) ?
C16 O4 C22 C23 . . . . 173.18(17) ?
C16 O4 C22 C21 . . . . 47.91(18) ?
C16 O4 C22 C27 . . . . -74.09(17) ?
C17 C21 C22 O4 . . . . -30.8(2) ?
C17 C21 C22 C23 . . . . -149.86(18) ?
C17 C21 C22 C27 . . . . 86.7(2) ?
O4 C22 C23 C24 . . . . -49.5(2) ?
C21 C22 C23 C24 . . . . 66.2(3) ?
C27 C22 C23 C24 . . . . -165.10(18) ?
O4 C22 C23 C25 . . . . 76.2(2) ?
C21 C22 C23 C25 . . . . -168.10(18) ?
C27 C22 C23 C25 . . . . -39.4(2) ?
C24 C23 C25 C26 . . . . 162.08(18) ?
C22 C23 C25 C26 . . . . 35.3(2) ?
C23 C25 C26 C27 . . . . -17.4(2) ?
O4 C22 C27 C28 . . . . 38.7(2) ?
C23 C22 C27 C28 . . . . 154.41(17) ?
C21 C22 C27 C28 . . . . -75.2(2) ?
O4 C22 C27 C26 . . . . -87.07(18) ?
C23 C22 C27 C26 . . . . 28.7(2) ?
C21 C22 C27 C26 . . . . 159.03(17) ?
C25 C26 C27 C28 . . . . -131.0(2) ?
C25 C26 C27 C22 . . . . -6.9(2) ?
C22 C27 C28 C29 . . . . -1.6(3) ?
C26 C27 C28 C29 . . . . 119.0(2) ?
C22 C27 C28 C30 . . . . 177.41(17) ?
C26 C27 C28 C30 . . . . -62.0(2) ?
C30 C28 C29 C16 . . . . -179.05(19) ?
C27 C28 C29 C16 . . . . -0.1(3) ?
O3 C16 C29 C28 . . . . -154.60(18) ?
O4 C16 C29 C28 . . . . -34.6(2) ?
C17 C16 C29 C28 . . . . 76.1(2) ?
